data_7158446
loop_
_publ_author_name
'Zhou, Chen-Fan'
'Zhang, Yun-Qian'
'Ling, Yong'
'Ming, Liang'
'Xi, Xia'
'Liu, Gong-Qing'
'Zhang, Yanan'

_publ_section_title
;
 Time-economical synthesis of selenofunctionalized heterocycles <i>via</i>
 I<sub>2</sub>O<sub>5</sub>-mediated selenylative heterocyclization.
;
_journal_issue 2
_journal_name_full 'Organic &amp; biomolecular chemistry'
_journal_page_first 420
_journal_page_last 426
_journal_paper_doi 10.1039/d1ob02196f
_journal_volume 20
_journal_year 2022
_chemical_formula_moiety 'C17 H14 Br N O3 Se'
_chemical_formula_sum 'C17 H14 Br N O3 Se'
_chemical_formula_weight 439.16
_space_group_crystal_system monoclinic
_space_group_IT_number 14
_space_group_name_Hall '-P 2yn'
_space_group_name_H-M_alt 'P 1 21/n 1'
_atom_sites_solution_hydrogens geom
_atom_sites_solution_primary dual
_audit_creation_date 2021-06-24
_audit_creation_method
;
Olex2 1.3-alpha
(compiled 2020.11.12 svn.r5f609507 for OlexSys, GUI svn.r6272)
;
_audit_update_record
;
2021-07-01 deposited with the CCDC.	2021-12-15 downloaded from the CCDC.
;
_cell_angle_alpha 90
_cell_angle_beta 103.002(6)
_cell_angle_gamma 90
_cell_formula_units_Z 4
_cell_length_a 12.5541(7)
_cell_length_b 6.6650(4)
_cell_length_c 20.2899(11)
_cell_measurement_reflns_used 2688
_cell_measurement_temperature 200.00(10)
_cell_measurement_theta_max 27.9230
_cell_measurement_theta_min 3.1460
_cell_volume 1654.19(17)
_computing_cell_refinement 'CrysAlisPro 1.171.38.43f (Rigaku OD, 2015)'
_computing_data_collection 'CrysAlisPro 1.171.38.43f (Rigaku OD, 2015)'
_computing_data_reduction 'CrysAlisPro 1.171.38.43f (Rigaku OD, 2015)'
_computing_molecular_graphics 'Olex2 1.3-alpha (Dolomanov et al., 2009)'
_computing_publication_material 'Olex2 1.3-alpha (Dolomanov et al., 2009)'
_computing_structure_refinement 'SHELXL 2018/3 (Sheldrick, 2015)'
_computing_structure_solution 'SHELXT 2018/2 (Sheldrick, 2018)'
_diffrn_ambient_environment N~2~
_diffrn_ambient_temperature 200.00(10)
_diffrn_detector 'CCD plate'
_diffrn_detector_area_resol_mean 5.2684
_diffrn_detector_type AtlasS2
_diffrn_measured_fraction_theta_full 1.000
_diffrn_measured_fraction_theta_max 1.000
_diffrn_measurement_details
;
List of Runs (angles in degrees, time in seconds):

  # Type    Start    End  Width  t~exp~   \w     \q     \k     \f   Frames
#--------------------------------------------------------------------------
  1  \w    -79.00   6.00   1.00    5.00    --  -11.27 -38.00  30.00   85
  2  \w    -14.00  25.00   1.00    5.00    --  -11.27 -99.00-120.00   39
  3  \w    -80.00   9.00   1.00    5.00    --  -11.27 -38.00 -60.00   89
;
_diffrn_measurement_device 'four-circle diffractometer'
_diffrn_measurement_device_type 'SuperNova, Dual, Cu at zero, AtlasS2'
_diffrn_measurement_method '\w scans'
_diffrn_orient_matrix_type 'CrysAlisPro convention (1999,Acta A55,543-557)'
_diffrn_orient_matrix_UB_11 0.0068999000
_diffrn_orient_matrix_UB_12 -0.0394106000
_diffrn_orient_matrix_UB_13 -0.0312510000
_diffrn_orient_matrix_UB_21 -0.0571209000
_diffrn_orient_matrix_UB_22 0.0076475000
_diffrn_orient_matrix_UB_23 -0.0134098000
_diffrn_orient_matrix_UB_31 0.0071467000
_diffrn_orient_matrix_UB_32 0.0985789000
_diffrn_orient_matrix_UB_33 -0.0114393000
_diffrn_radiation_monochromator mirror
_diffrn_radiation_probe x-ray
_diffrn_radiation_type 'Mo K\a'
_diffrn_radiation_wavelength 0.71073
_diffrn_reflns_av_R_equivalents 0.0355
_diffrn_reflns_av_unetI/netI 0.0461
_diffrn_reflns_Laue_measured_fraction_full 1.000
_diffrn_reflns_Laue_measured_fraction_max 1.000
_diffrn_reflns_limit_h_max 14
_diffrn_reflns_limit_h_min -14
_diffrn_reflns_limit_k_max 6
_diffrn_reflns_limit_k_min -7
_diffrn_reflns_limit_l_max 24
_diffrn_reflns_limit_l_min -18
_diffrn_reflns_number 7572
_diffrn_reflns_point_group_measured_fraction_full 1.000
_diffrn_reflns_point_group_measured_fraction_max 1.000
_diffrn_reflns_theta_full 24.998
_diffrn_reflns_theta_max 24.998
_diffrn_reflns_theta_min 2.060
_diffrn_source 'micro-focus sealed X-ray tube'
_diffrn_source_type 'SuperNova (Mo) X-ray Source'
_exptl_absorpt_coefficient_mu 4.699
_exptl_absorpt_correction_T_max 1.00000
_exptl_absorpt_correction_T_min 0.34280
_exptl_absorpt_correction_type multi-scan
_exptl_absorpt_process_details
;
CrysAlisPro 1.171.38.43f (Rigaku Oxford Diffraction, 2015)
Empirical absorption correction using spherical harmonics,
 implemented in SCALE3 ABSPACK scaling algorithm.
;
_exptl_crystal_colour colourless
_exptl_crystal_colour_primary colourless
_exptl_crystal_density_diffrn 1.763
_exptl_crystal_description block
_exptl_crystal_F_000 864
_exptl_crystal_size_max 0.14
_exptl_crystal_size_mid 0.12
_exptl_crystal_size_min 0.09
_refine_diff_density_max 0.529
_refine_diff_density_min -0.426
_refine_diff_density_rms 0.083
_refine_ls_extinction_method none
_refine_ls_goodness_of_fit_ref 1.037
_refine_ls_hydrogen_treatment constr
_refine_ls_matrix_type full
_refine_ls_number_parameters 209
_refine_ls_number_reflns 2898
_refine_ls_number_restraints 0
_refine_ls_restrained_S_all 1.037
_refine_ls_R_factor_all 0.0484
_refine_ls_R_factor_gt 0.0333
_refine_ls_shift/su_max 0.001
_refine_ls_shift/su_mean 0.000
_refine_ls_structure_factor_coef Fsqd
_refine_ls_weighting_details 'w=1/[\s^2^(Fo^2^)+(0.0174P)^2^+1.2925P] where P=(Fo^2^+2Fc^2^)/3'
_refine_ls_weighting_scheme calc
_refine_ls_wR_factor_gt 0.0599
_refine_ls_wR_factor_ref 0.0659
_reflns_Friedel_coverage 0.000
_reflns_number_gt 2327
_reflns_number_total 2898
_reflns_threshold_expression 'I > 2\s(I)'
_cod_data_source_file d1ob02196f2.cif
_cod_data_source_block se
_cod_depositor_comments 'Adding full bibliography for 7158446--7158447.cif.'
_cod_database_code 7158446
_shelx_shelxl_version_number 2018/3
_shelx_space_group_comment
;
The symmetry employed for this shelxl refinement is uniquely defined
by the following loop, which should always be used as a source of
symmetry information in preference to the above space-group names.
They are only intended as comments.
;
_reflns_odcompleteness_completeness 99.92
_reflns_odcompleteness_iscentric 1
_reflns_odcompleteness_theta 26.32
_olex2_refinement_description
;
1. Fixed Uiso
 At 1.2 times of:
  All C(H) groups, All C(H,H) groups
 At 1.5 times of:
  All C(H,H,H) groups
2.a Secondary CH2 refined with riding coordinates:
 C7(H7A,H7B)
2.b Aromatic/amide H refined with riding coordinates:
 C2(H2), C3(H3), C4(H4), C5(H5), C6(H6), C13(H13), C14(H14), C16(H16), C17(H17)
2.c Idealised Me refined as rotating group:
 C9(H9A,H9B,H9C)
;
_olex2_submission_special_instructions 'No special instructions were received'
_oxdiff_exptl_absorpt_empirical_details
;
Empirical correction (ABSPACK) includes:
- Absorption correction using spherical harmonics
- Frame scaling
;
_oxdiff_exptl_absorpt_empirical_full_max 1.915
_oxdiff_exptl_absorpt_empirical_full_min 0.687

loop_
_space_group_symop_operation_xyz
'x, y, z'
'-x+1/2, y+1/2, -z+1/2'
'-x, -y, -z'
'x-1/2, -y-1/2, z-1/2'

loop_
_atom_site_label
_atom_site_type_symbol
_atom_site_fract_x
_atom_site_fract_y
_atom_site_fract_z
_atom_site_U_iso_or_equiv
_atom_site_adp_type
_atom_site_occupancy
_atom_site_site_symmetry_order
_atom_site_calc_flag
_atom_site_refinement_flags_posn
_atom_site_refinement_flags_adp
_atom_site_refinement_flags_occupancy
_atom_site_disorder_assembly
_atom_site_disorder_group
Br1 Br 0.06995(3) 0.15842(6) 0.43546(2) 0.04128(13) Uani 1 1 d . . . . .
Se1 Se 0.64044(3) 0.35181(5) 0.76239(2) 0.02818(12) Uani 1 1 d . . . . .
O1 O 0.43410(18) 0.7644(3) 0.65115(11) 0.0259(6) Uani 1 1 d . . . . .
O2 O 0.42986(17) 0.5229(3) 0.80388(11) 0.0203(5) Uani 1 1 d . . . . .
O3 O 0.30421(18) 0.2820(3) 0.77149(12) 0.0280(6) Uani 1 1 d . . . . .
N1 N 0.3578(2) 0.4904(4) 0.69333(13) 0.0156(6) Uani 1 1 d . . . . .
C1 C 0.6256(3) 0.3424(5) 0.66647(18) 0.0236(8) Uani 1 1 d . . . . .
C2 C 0.6436(3) 0.5023(5) 0.62680(19) 0.0295(9) Uani 1 1 d . . . . .
H2 H 0.660204 0.628459 0.645961 0.035 Uiso 1 1 calc R U . . .
C3 C 0.6365(3) 0.4732(6) 0.5582(2) 0.0395(10) Uani 1 1 d . . . . .
H3 H 0.646442 0.581470 0.531348 0.047 Uiso 1 1 calc R U . . .
C4 C 0.6151(3) 0.2867(6) 0.5295(2) 0.0429(11) Uani 1 1 d . . . . .
H4 H 0.611416 0.267919 0.483649 0.051 Uiso 1 1 calc R U . . .
C5 C 0.5992(3) 0.1277(6) 0.5697(2) 0.0424(10) Uani 1 1 d . . . . .
H5 H 0.586010 0.000448 0.550838 0.051 Uiso 1 1 calc R U . . .
C6 C 0.6026(3) 0.1548(5) 0.63740(19) 0.0307(9) Uani 1 1 d . . . . .
H6 H 0.589348 0.047180 0.663617 0.037 Uiso 1 1 calc R U . . .
C7 C 0.6036(3) 0.6277(5) 0.78052(18) 0.0222(8) Uani 1 1 d . . . . .
H7A H 0.639283 0.659664 0.826861 0.027 Uiso 1 1 calc R U . . .
H7B H 0.634048 0.715688 0.751398 0.027 Uiso 1 1 calc R U . . .
C8 C 0.4825(2) 0.6755(4) 0.77061(16) 0.0182(7) Uani 1 1 d . . . . .
C9 C 0.4666(3) 0.8779(5) 0.80058(19) 0.0294(9) Uani 1 1 d . . . . .
H9A H 0.389922 0.907276 0.792715 0.044 Uiso 1 1 calc R U . . .
H9B H 0.502287 0.979228 0.779684 0.044 Uiso 1 1 calc R U . . .
H9C H 0.497538 0.875829 0.848362 0.044 Uiso 1 1 calc R U . . .
C10 C 0.4237(2) 0.6570(4) 0.69738(17) 0.0174(7) Uani 1 1 d . . . . .
C11 C 0.3581(3) 0.4159(5) 0.75779(17) 0.0191(7) Uani 1 1 d . . . . .
C12 C 0.2892(2) 0.4116(5) 0.63266(16) 0.0174(7) Uani 1 1 d . . . . .
C13 C 0.2994(3) 0.2122(5) 0.61630(18) 0.0260(8) Uani 1 1 d . . . . .
H13 H 0.350146 0.129909 0.644222 0.031 Uiso 1 1 calc R U . . .
C14 C 0.2330(3) 0.1374(5) 0.55766(19) 0.0310(9) Uani 1 1 d . . . . .
H14 H 0.237738 0.003123 0.546200 0.037 Uiso 1 1 calc R U . . .
C15 C 0.1601(3) 0.2616(5) 0.51656(17) 0.0262(8) Uani 1 1 d . . . . .
C16 C 0.1507(3) 0.4602(5) 0.53239(17) 0.0247(8) Uani 1 1 d . . . . .
H16 H 0.101452 0.542974 0.503595 0.030 Uiso 1 1 calc R U . . .
C17 C 0.2152(3) 0.5362(5) 0.59163(17) 0.0211(8) Uani 1 1 d . . . . .
H17 H 0.208570 0.669589 0.603554 0.025 Uiso 1 1 calc R U . . .

loop_
_atom_site_aniso_label
_atom_site_aniso_U_11
_atom_site_aniso_U_22
_atom_site_aniso_U_33
_atom_site_aniso_U_23
_atom_site_aniso_U_13
_atom_site_aniso_U_12
Br1 0.0429(3) 0.0527(3) 0.0235(2) -0.01448(19) -0.00248(19) -0.0071(2)
Se1 0.0272(2) 0.0330(2) 0.0243(2) 0.00311(16) 0.00572(17) 0.01046(16)
O1 0.0329(14) 0.0242(12) 0.0203(14) 0.0061(11) 0.0053(12) -0.0039(11)
O2 0.0176(12) 0.0280(12) 0.0140(13) 0.0015(10) 0.0007(11) -0.0020(10)
O3 0.0259(13) 0.0297(13) 0.0278(15) 0.0077(11) 0.0047(12) -0.0088(11)
N1 0.0133(13) 0.0168(14) 0.0149(16) 0.0009(11) -0.0003(12) -0.0013(11)
C1 0.0146(17) 0.0309(19) 0.026(2) -0.0018(16) 0.0057(16) 0.0046(15)
C2 0.028(2) 0.030(2) 0.033(2) -0.0039(17) 0.0116(19) -0.0034(16)
C3 0.047(3) 0.043(2) 0.032(3) 0.0087(19) 0.017(2) 0.000(2)
C4 0.049(3) 0.056(3) 0.025(2) -0.006(2) 0.013(2) 0.006(2)
C5 0.049(3) 0.037(2) 0.041(3) -0.015(2) 0.007(2) -0.005(2)
C6 0.036(2) 0.028(2) 0.027(2) 0.0015(17) 0.0044(18) 0.0004(17)
C7 0.0180(17) 0.0277(19) 0.021(2) -0.0062(15) 0.0036(16) -0.0038(15)
C8 0.0161(17) 0.0202(17) 0.0191(19) 0.0019(14) 0.0061(15) -0.0037(14)
C9 0.031(2) 0.0274(19) 0.031(2) -0.0081(17) 0.0105(18) -0.0017(16)
C10 0.0141(16) 0.0182(17) 0.021(2) -0.0015(15) 0.0060(15) 0.0028(14)
C11 0.0150(17) 0.0252(18) 0.016(2) 0.0026(15) 0.0017(16) 0.0070(15)
C12 0.0153(16) 0.0233(17) 0.0136(18) -0.0014(14) 0.0035(15) -0.0025(14)
C13 0.030(2) 0.0228(19) 0.023(2) 0.0006(15) 0.0020(17) 0.0039(15)
C14 0.043(2) 0.0215(19) 0.029(2) -0.0056(17) 0.0078(19) -0.0030(17)
C15 0.027(2) 0.035(2) 0.018(2) -0.0035(17) 0.0055(17) -0.0040(17)
C16 0.0216(18) 0.036(2) 0.014(2) 0.0043(16) -0.0012(16) 0.0068(16)
C17 0.0225(18) 0.0205(17) 0.020(2) -0.0001(15) 0.0044(16) 0.0029(15)

loop_
_atom_type_symbol
_atom_type_description
_atom_type_scat_dispersion_real
_atom_type_scat_dispersion_imag
_atom_type_scat_source
C C 0.0033 0.0016 'International Tables Vol C Tables 4.2.6.8 and 6.1.1.4'
H H 0.0000 0.0000 'International Tables Vol C Tables 4.2.6.8 and 6.1.1.4'
Br Br -0.2901 2.4595 'International Tables Vol C Tables 4.2.6.8 and 6.1.1.4'
N N 0.0061 0.0033 'International Tables Vol C Tables 4.2.6.8 and 6.1.1.4'
O O 0.0106 0.0060 'International Tables Vol C Tables 4.2.6.8 and 6.1.1.4'
Se Se -0.0929 2.2259 'International Tables Vol C Tables 4.2.6.8 and 6.1.1.4'

loop_
_geom_angle_atom_site_label_1
_geom_angle_atom_site_label_2
_geom_angle_atom_site_label_3
_geom_angle
_geom_angle_site_symmetry_1
_geom_angle_site_symmetry_3
_geom_angle_publ_flag
C1 Se1 C7 104.46(14) . . ?
C11 O2 C8 110.5(2) . . ?
C10 N1 C11 110.8(3) . . ?
C10 N1 C12 125.7(3) . . ?
C11 N1 C12 123.2(3) . . ?
C2 C1 Se1 125.1(3) . . ?
C2 C1 C6 119.6(3) . . ?
C6 C1 Se1 115.2(3) . . ?
C1 C2 H2 120.2 . . ?
C1 C2 C3 119.5(3) . . ?
C3 C2 H2 120.2 . . ?
C2 C3 H3 119.5 . . ?
C4 C3 C2 121.0(4) . . ?
C4 C3 H3 119.5 . . ?
C3 C4 H4 120.5 . . ?
C3 C4 C5 119.0(4) . . ?
C5 C4 H4 120.5 . . ?
C4 C5 H5 119.6 . . ?
C6 C5 C4 120.9(4) . . ?
C6 C5 H5 119.6 . . ?
C1 C6 H6 120.0 . . ?
C5 C6 C1 120.0(3) . . ?
C5 C6 H6 120.0 . . ?
Se1 C7 H7A 108.2 . . ?
Se1 C7 H7B 108.2 . . ?
H7A C7 H7B 107.3 . . ?
C8 C7 Se1 116.4(2) . . ?
C8 C7 H7A 108.2 . . ?
C8 C7 H7B 108.2 . . ?
O2 C8 C7 109.7(2) . . ?
O2 C8 C9 108.8(3) . . ?
O2 C8 C10 103.1(2) . . ?
C9 C8 C7 110.6(3) . . ?
C10 C8 C7 111.5(3) . . ?
C10 C8 C9 112.9(3) . . ?
C8 C9 H9A 109.5 . . ?
C8 C9 H9B 109.5 . . ?
C8 C9 H9C 109.5 . . ?
H9A C9 H9B 109.5 . . ?
H9A C9 H9C 109.5 . . ?
H9B C9 H9C 109.5 . . ?
O1 C10 N1 126.8(3) . . ?
O1 C10 C8 127.0(3) . . ?
N1 C10 C8 106.2(3) . . ?
O2 C11 N1 108.8(3) . . ?
O3 C11 O2 124.1(3) . . ?
O3 C11 N1 127.1(3) . . ?
C13 C12 N1 119.2(3) . . ?
C17 C12 N1 119.4(3) . . ?
C17 C12 C13 121.4(3) . . ?
C12 C13 H13 120.6 . . ?
C12 C13 C14 118.8(3) . . ?
C14 C13 H13 120.6 . . ?
C13 C14 H14 120.1 . . ?
C15 C14 C13 119.8(3) . . ?
C15 C14 H14 120.1 . . ?
C14 C15 Br1 119.6(3) . . ?
C14 C15 C16 121.4(3) . . ?
C16 C15 Br1 119.0(3) . . ?
C15 C16 H16 120.3 . . ?
C15 C16 C17 119.4(3) . . ?
C17 C16 H16 120.3 . . ?
C12 C17 C16 119.2(3) . . ?
C12 C17 H17 120.4 . . ?
C16 C17 H17 120.4 . . ?

loop_
_geom_bond_atom_site_label_1
_geom_bond_atom_site_label_2
_geom_bond_distance
_geom_bond_site_symmetry_2
_geom_bond_publ_flag
Br1 C15 1.904(3) . ?
Se1 C1 1.914(3) . ?
Se1 C7 1.951(3) . ?
O1 C10 1.210(4) . ?
O2 C8 1.458(4) . ?
O2 C11 1.347(4) . ?
O3 C11 1.190(4) . ?
N1 C10 1.377(4) . ?
N1 C11 1.398(4) . ?
N1 C12 1.434(4) . ?
C1 C2 1.384(5) . ?
C1 C6 1.385(5) . ?
C2 H2 0.9300 . ?
C2 C3 1.387(5) . ?
C3 H3 0.9300 . ?
C3 C4 1.373(5) . ?
C4 H4 0.9300 . ?
C4 C5 1.379(5) . ?
C5 H5 0.9300 . ?
C5 C6 1.376(5) . ?
C6 H6 0.9300 . ?
C7 H7A 0.9700 . ?
C7 H7B 0.9700 . ?
C7 C8 1.521(4) . ?
C8 C9 1.512(4) . ?
C8 C10 1.508(4) . ?
C9 H9A 0.9600 . ?
C9 H9B 0.9600 . ?
C9 H9C 0.9600 . ?
C12 C13 1.383(4) . ?
C12 C17 1.377(4) . ?
C13 H13 0.9300 . ?
C13 C14 1.384(5) . ?
C14 H14 0.9300 . ?
C14 C15 1.369(5) . ?
C15 C16 1.374(5) . ?
C16 H16 0.9300 . ?
C16 C17 1.385(4) . ?
C17 H17 0.9300 . ?

loop_
_geom_torsion_atom_site_label_1
_geom_torsion_atom_site_label_2
_geom_torsion_atom_site_label_3
_geom_torsion_atom_site_label_4
_geom_torsion
_geom_torsion_site_symmetry_1
_geom_torsion_site_symmetry_2
_geom_torsion_site_symmetry_3
_geom_torsion_site_symmetry_4
_geom_torsion_publ_flag
Br1 C15 C16 C17 179.3(2) . . . . ?
Se1 C1 C2 C3 176.1(3) . . . . ?
Se1 C1 C6 C5 -174.6(3) . . . . ?
Se1 C7 C8 O2 47.7(3) . . . . ?
Se1 C7 C8 C9 167.6(2) . . . . ?
Se1 C7 C8 C10 -65.9(3) . . . . ?
O2 C8 C10 O1 173.9(3) . . . . ?
O2 C8 C10 N1 -7.5(3) . . . . ?
N1 C12 C13 C14 -180.0(3) . . . . ?
N1 C12 C17 C16 178.7(3) . . . . ?
C1 C2 C3 C4 -1.9(6) . . . . ?
C2 C1 C6 C5 1.0(5) . . . . ?
C2 C3 C4 C5 0.8(6) . . . . ?
C3 C4 C5 C6 1.2(6) . . . . ?
C4 C5 C6 C1 -2.1(6) . . . . ?
C6 C1 C2 C3 1.0(5) . . . . ?
C7 C8 C10 O1 -68.5(4) . . . . ?
C7 C8 C10 N1 110.1(3) . . . . ?
C8 O2 C11 O3 180.0(3) . . . . ?
C8 O2 C11 N1 -0.8(3) . . . . ?
C9 C8 C10 O1 56.8(4) . . . . ?
C9 C8 C10 N1 -124.7(3) . . . . ?
C10 N1 C11 O2 -4.5(3) . . . . ?
C10 N1 C11 O3 174.8(3) . . . . ?
C10 N1 C12 C13 126.1(3) . . . . ?
C10 N1 C12 C17 -53.3(4) . . . . ?
C11 O2 C8 C7 -113.7(3) . . . . ?
C11 O2 C8 C9 125.2(3) . . . . ?
C11 O2 C8 C10 5.1(3) . . . . ?
C11 N1 C10 O1 -173.9(3) . . . . ?
C11 N1 C10 C8 7.6(3) . . . . ?
C11 N1 C12 C13 -60.1(4) . . . . ?
C11 N1 C12 C17 120.5(3) . . . . ?
C12 N1 C10 O1 0.6(5) . . . . ?
C12 N1 C10 C8 -178.0(3) . . . . ?
C12 N1 C11 O2 -179.1(2) . . . . ?
C12 N1 C11 O3 0.1(5) . . . . ?
C12 C13 C14 C15 1.1(5) . . . . ?
C13 C12 C17 C16 -0.7(5) . . . . ?
C13 C14 C15 Br1 179.3(3) . . . . ?
C13 C14 C15 C16 -0.5(5) . . . . ?
C14 C15 C16 C17 -0.8(5) . . . . ?
C15 C16 C17 C12 1.4(5) . . . . ?
C17 C12 C13 C14 -0.6(5) . . . . ?
